data_4035902
loop_
_publ_author_name
'Aboussafy, Claude Larriv\'ee'
'Andersen Gersby, Lotte Bettina'
'Molinaro, Antonio'
'Newman, Mari-Anne'
'Lowary, Todd L.'

_publ_section_title
;
 A Convergent Route to Enantiomers of the Bicyclic Monosaccharide
 Bradyrhizose Leads to Insight into the Bioactivity of an Immunologically
 Silent Lipopolysaccharide.
;
_journal_issue 1
_journal_name_full 'The Journal of organic chemistry'
_journal_page_first 14
_journal_page_last 41
_journal_paper_doi 10.1021/acs.joc.8b02206
_journal_volume 84
_journal_year 2019
_chemical_formula_moiety 'C25 H28 O9, C H2 Cl2'
_chemical_formula_sum 'C26 H30 Cl2 O9'
_chemical_formula_weight 557.40
_space_group_crystal_system monoclinic
_space_group_IT_number 14
_space_group_name_Hall '-P 2ybc'
_space_group_name_H-M_alt 'P 1 21/c 1'
_atom_sites_solution_hydrogens geom
_audit_creation_method SHELXL-2014/7
_cell_angle_alpha 90
_cell_angle_beta 94.9272(9)
_cell_angle_gamma 90
_cell_formula_units_Z 4
_cell_length_a 5.68560(10)
_cell_length_b 15.7385(3)
_cell_length_c 29.0307(5)
_cell_measurement_reflns_used 9927
_cell_measurement_temperature 173(2)
_cell_measurement_theta_max 73.85
_cell_measurement_theta_min 3.06
_cell_volume 2588.15(8)
_computing_cell_refinement 'Bruker SAINT'
_computing_data_collection 'Bruker APEX2'
_computing_data_reduction 'Bruker SAINT'
_computing_molecular_graphics 'Bruker SHELXTL'
_computing_publication_material 'Bruker SHELXTL'
_computing_structure_refinement 'SHELXL-2014/7 (Sheldrick, 2014)'
_computing_structure_solution 'SHELXD (Schneider & Sheldrick, 2002)'
_diffrn_ambient_temperature 173(2)
_diffrn_measured_fraction_theta_full 0.994
_diffrn_measured_fraction_theta_max 0.988
_diffrn_measurement_device_type 'Bruker APEX-II CCD'
_diffrn_measurement_method '\f and \w scans'
_diffrn_radiation_type CuK\a
_diffrn_radiation_wavelength 1.54178
_diffrn_reflns_av_R_equivalents 0.0197
_diffrn_reflns_av_unetI/netI 0.0222
_diffrn_reflns_Laue_measured_fraction_full 0.994
_diffrn_reflns_Laue_measured_fraction_max 0.988
_diffrn_reflns_limit_h_max 7
_diffrn_reflns_limit_h_min -7
_diffrn_reflns_limit_k_max 18
_diffrn_reflns_limit_k_min -16
_diffrn_reflns_limit_l_max 36
_diffrn_reflns_limit_l_min -36
_diffrn_reflns_number 18121
_diffrn_reflns_point_group_measured_fraction_full 0.994
_diffrn_reflns_point_group_measured_fraction_max 0.988
_diffrn_reflns_theta_full 67.679
_diffrn_reflns_theta_max 74.070
_diffrn_reflns_theta_min 3.056
_exptl_absorpt_coefficient_mu 2.716
_exptl_absorpt_correction_T_max 1.0000
_exptl_absorpt_correction_T_min 0.8379
_exptl_absorpt_correction_type numerical
_exptl_absorpt_process_details 'SADABS 2014/5'
_exptl_crystal_colour colourless
_exptl_crystal_density_diffrn 1.430
_exptl_crystal_description fragment
_exptl_crystal_F_000 1168
_exptl_crystal_size_max 0.379
_exptl_crystal_size_mid 0.154
_exptl_crystal_size_min 0.098
_refine_diff_density_max 0.283
_refine_diff_density_min -0.299
_refine_diff_density_rms 0.042
_refine_ls_extinction_method none
_refine_ls_goodness_of_fit_ref 1.101
_refine_ls_hydrogen_treatment constr
_refine_ls_matrix_type full
_refine_ls_number_parameters 311
_refine_ls_number_reflns 5190
_refine_ls_number_restraints 0
_refine_ls_restrained_S_all 1.101
_refine_ls_R_factor_all 0.0543
_refine_ls_R_factor_gt 0.0521
_refine_ls_shift/su_max 0.001
_refine_ls_shift/su_mean 0.000
_refine_ls_structure_factor_coef Fsqd
_refine_ls_weighting_details 'w=1/[\s^2^(Fo^2^)+(0.0381P)^2^+1.9968P] where P=(Fo^2^+2Fc^2^)/3'
_refine_ls_weighting_scheme calc
_refine_ls_wR_factor_gt 0.1269
_refine_ls_wR_factor_ref 0.1283
_reflns_Friedel_coverage 0.000
_reflns_number_gt 4891
_reflns_number_total 5190
_reflns_threshold_expression 'I > 2\s(I)'
_cod_data_source_file jo8b02206_si_003.cif
_cod_data_source_block tll1503
_cod_original_sg_symbol_H-M 'P 21/c'
_cod_database_code 4035902
_shelx_shelxl_version_number 2014/7
_shelx_space_group_comment
; 
The symmetry employed for this shelxl refinement is uniquely defined 
by the following loop, which should always be used as a source of 
symmetry information in preference to the above space-group names. 
They are only intended as comments. 
;
_shelx_estimated_absorpt_t_min 0.426
_shelx_estimated_absorpt_t_max 0.777

loop_
_space_group_symop_operation_xyz
'x, y, z'
'-x, y+1/2, -z+1/2'
'-x, -y, -z'
'x, -y-1/2, z-1/2'

loop_
_atom_site_label
_atom_site_type_symbol
_atom_site_fract_x
_atom_site_fract_y
_atom_site_fract_z
_atom_site_U_iso_or_equiv
_atom_site_adp_type
_atom_site_occupancy
_atom_site_site_symmetry_order
_atom_site_calc_flag
_atom_site_refinement_flags_posn
_atom_site_refinement_flags_adp
O1 O 0.3247(2) 0.25095(8) 0.39427(4) 0.0299(3) Uani 1 1 d . .
O2 O 0.1272(2) 0.26732(8) 0.32008(4) 0.0308(3) Uani 1 1 d . .
O3 O -0.2026(2) 0.03365(9) 0.33336(4) 0.0365(3) Uani 1 1 d . .
O4 O -0.1166(2) 0.18539(9) 0.23940(4) 0.0366(3) Uani 1 1 d . .
O5 O -0.4588(3) 0.25480(16) 0.23941(6) 0.0791(7) Uani 1 1 d . .
O6 O -0.0141(3) 0.02062(9) 0.26523(5) 0.0486(4) Uani 1 1 d . .
O7 O 0.2185(4) -0.00575(11) 0.48381(6) 0.0655(5) Uani 1 1 d . .
H7O H 0.3282 -0.0410 0.4893 0.098 Uiso 1 1 calc R U
O8 O 0.5391(3) 0.13032(10) 0.46250(5) 0.0502(4) Uani 1 1 d . .
H8O H 0.6268 0.1422 0.4415 0.075 Uiso 1 1 calc R U
O9 O -0.1322(2) 0.18280(8) 0.38247(4) 0.0297(3) Uani 1 1 d . .
H9O H -0.0997 0.2342 0.3877 0.045 Uiso 1 1 calc R U
C1 C 0.3413(3) 0.28203(11) 0.34826(6) 0.0300(4) Uani 1 1 d . .
H1 H 0.4741 0.2525 0.3344 0.036 Uiso 1 1 calc R U
C2 C 0.0888(3) 0.17765(11) 0.31562(6) 0.0283(4) Uani 1 1 d . .
H2 H 0.2259 0.1503 0.3021 0.034 Uiso 1 1 calc R U
C3 C -0.1367(3) 0.15800(12) 0.28624(6) 0.0329(4) Uani 1 1 d . .
H3 H -0.2698 0.1894 0.2989 0.039 Uiso 1 1 calc R U
C4 C -0.1898(4) 0.06254(13) 0.28696(6) 0.0384(4) Uani 1 1 d . .
H4 H -0.3453 0.0520 0.2691 0.046 Uiso 1 1 calc R U
C5 C 0.0143(3) 0.04803(12) 0.36128(6) 0.0300(4) Uani 1 1 d . .
H5 H 0.1457 0.0192 0.3466 0.036 Uiso 1 1 calc R U
C6 C -0.0008(3) 0.01202(13) 0.40937(6) 0.0363(4) Uani 1 1 d . .
H6A H -0.0297 -0.0500 0.4075 0.044 Uiso 1 1 calc R U
H6B H -0.1336 0.0388 0.4239 0.044 Uiso 1 1 calc R U
C7 C 0.2321(4) 0.02967(13) 0.43865(7) 0.0398(5) Uani 1 1 d . .
H7 H 0.3614 -0.0002 0.4239 0.048 Uiso 1 1 calc R U
C8 C 0.2981(3) 0.12490(12) 0.44306(6) 0.0359(4) Uani 1 1 d . .
C9 C 0.2925(3) 0.16040(11) 0.39362(6) 0.0279(4) Uani 1 1 d . .
H9 H 0.4256 0.1343 0.3782 0.033 Uiso 1 1 calc R U
C10 C 0.0633(3) 0.14212(11) 0.36403(5) 0.0256(3) Uani 1 1 d . .
C11 C 0.3905(3) 0.37524(12) 0.35063(6) 0.0348(4) Uani 1 1 d . .
C12 C 0.2393(4) 0.43010(14) 0.37041(9) 0.0534(6) Uani 1 1 d . .
H12 H 0.1020 0.4089 0.3829 0.064 Uiso 1 1 calc R U
C13 C 0.2885(5) 0.51618(16) 0.37194(11) 0.0682(8) Uani 1 1 d . .
H13 H 0.1844 0.5541 0.3856 0.082 Uiso 1 1 calc R U
C14 C 0.4867(5) 0.54722(15) 0.35390(11) 0.0651(7) Uani 1 1 d . .
H14 H 0.5202 0.6063 0.3555 0.078 Uiso 1 1 calc R U
C15 C 0.6359(5) 0.49342(17) 0.33369(11) 0.0657(7) Uani 1 1 d . .
H15 H 0.7713 0.5150 0.3206 0.079 Uiso 1 1 calc R U
C16 C 0.5880(4) 0.40708(15) 0.33247(9) 0.0522(6) Uani 1 1 d . .
H16 H 0.6929 0.3694 0.3189 0.063 Uiso 1 1 calc R U
C17 C -0.2926(4) 0.23327(13) 0.22006(6) 0.0382(4) Uani 1 1 d . .
C18 C -0.2561(4) 0.25612(12) 0.17119(6) 0.0360(4) Uani 1 1 d . .
C19 C -0.4319(4) 0.30350(15) 0.14692(7) 0.0471(5) Uani 1 1 d . .
H19 H -0.5629 0.3236 0.1620 0.056 Uiso 1 1 calc R U
C20 C -0.4151(5) 0.32129(17) 0.10051(8) 0.0566(6) Uani 1 1 d . .
H20 H -0.5343 0.3538 0.0837 0.068 Uiso 1 1 calc R U
C21 C -0.2253(5) 0.29173(17) 0.07891(8) 0.0593(7) Uani 1 1 d . .
H21 H -0.2158 0.3029 0.0470 0.071 Uiso 1 1 calc R U
C22 C -0.0488(5) 0.24601(16) 0.10316(8) 0.0537(6) Uani 1 1 d . .
H22 H 0.0830 0.2268 0.0880 0.064 Uiso 1 1 calc R U
C23 C -0.0630(4) 0.22788(13) 0.14967(7) 0.0410(5) Uani 1 1 d . .
H23 H 0.0585 0.1964 0.1665 0.049 Uiso 1 1 calc R U
C24 C -0.0611(6) -0.06874(16) 0.25990(9) 0.0702(8) Uani 1 1 d . .
H24A H 0.0665 -0.0956 0.2445 0.084 Uiso 1 1 calc R U
H24B H -0.0708 -0.0946 0.2904 0.084 Uiso 1 1 calc R U
H24C H -0.2111 -0.0769 0.2412 0.084 Uiso 1 1 calc R U
C25 C 0.1479(4) 0.17262(14) 0.47514(6) 0.0465(5) Uani 1 1 d . .
H25A H -0.0181 0.1702 0.4629 0.056 Uiso 1 1 calc R U
H25B H 0.1653 0.1465 0.5059 0.056 Uiso 1 1 calc R U
H25C H 0.1992 0.2320 0.4774 0.056 Uiso 1 1 calc R U

loop_
_atom_site_aniso_label
_atom_site_aniso_U_11
_atom_site_aniso_U_22
_atom_site_aniso_U_33
_atom_site_aniso_U_23
_atom_site_aniso_U_13
_atom_site_aniso_U_12
O1 0.0323(6) 0.0283(6) 0.0284(6) 0.0065(5) -0.0005(5) -0.0002(5)
O2 0.0349(6) 0.0297(6) 0.0273(6) 0.0064(5) 0.0007(5) 0.0050(5)
O3 0.0408(7) 0.0416(8) 0.0260(6) 0.0016(5) -0.0038(5) -0.0079(6)
O4 0.0438(7) 0.0447(8) 0.0211(6) 0.0048(5) 0.0011(5) 0.0103(6)
O5 0.0671(12) 0.1258(18) 0.0460(9) 0.0332(10) 0.0142(8) 0.0516(12)
O6 0.0777(11) 0.0391(8) 0.0294(7) -0.0045(6) 0.0075(7) 0.0092(7)
O7 0.0927(14) 0.0530(10) 0.0448(9) 0.0303(8) -0.0279(9) -0.0235(9)
O8 0.0422(8) 0.0553(9) 0.0490(8) 0.0227(7) -0.0192(7) -0.0138(7)
O9 0.0269(6) 0.0349(7) 0.0277(6) -0.0016(5) 0.0044(5) 0.0034(5)
C1 0.0287(8) 0.0310(9) 0.0310(9) 0.0071(7) 0.0059(7) 0.0037(7)
C2 0.0322(9) 0.0287(9) 0.0241(8) 0.0035(6) 0.0041(6) 0.0055(7)
C3 0.0385(10) 0.0404(10) 0.0194(8) 0.0019(7) 0.0008(7) 0.0057(8)
C4 0.0496(11) 0.0407(11) 0.0236(8) -0.0007(7) -0.0042(8) -0.0007(9)
C5 0.0314(9) 0.0317(9) 0.0264(8) 0.0019(7) 0.0002(7) 0.0000(7)
C6 0.0419(10) 0.0340(10) 0.0318(9) 0.0083(7) -0.0029(8) -0.0086(8)
C7 0.0460(11) 0.0372(11) 0.0345(10) 0.0146(8) -0.0072(8) -0.0056(8)
C8 0.0374(10) 0.0376(10) 0.0303(9) 0.0116(8) -0.0113(7) -0.0075(8)
C9 0.0274(8) 0.0271(9) 0.0287(8) 0.0060(7) 0.0000(6) 0.0015(6)
C10 0.0239(8) 0.0303(9) 0.0226(8) 0.0026(6) 0.0022(6) 0.0037(6)
C11 0.0356(9) 0.0316(10) 0.0362(9) 0.0089(7) -0.0018(7) 0.0029(7)
C12 0.0541(13) 0.0336(11) 0.0739(16) 0.0040(10) 0.0135(12) 0.0050(10)
C13 0.0736(18) 0.0350(13) 0.096(2) -0.0020(13) 0.0073(15) 0.0143(12)
C14 0.0613(15) 0.0291(12) 0.101(2) 0.0120(12) -0.0128(14) -0.0035(10)
C15 0.0509(14) 0.0447(14) 0.102(2) 0.0169(14) 0.0084(14) -0.0101(11)
C16 0.0453(12) 0.0395(12) 0.0727(16) 0.0081(11) 0.0107(11) -0.0026(9)
C17 0.0409(10) 0.0430(11) 0.0299(9) 0.0024(8) -0.0025(8) 0.0071(8)
C18 0.0455(11) 0.0328(10) 0.0281(9) 0.0030(7) -0.0060(8) -0.0065(8)
C19 0.0503(12) 0.0484(12) 0.0403(11) 0.0111(9) -0.0086(9) -0.0027(10)
C20 0.0639(15) 0.0600(15) 0.0423(12) 0.0204(11) -0.0156(11) -0.0084(12)
C21 0.0798(17) 0.0660(16) 0.0299(10) 0.0172(10) -0.0068(11) -0.0203(13)
C22 0.0674(15) 0.0589(15) 0.0354(11) 0.0046(10) 0.0086(10) -0.0112(12)
C23 0.0504(12) 0.0400(11) 0.0318(10) 0.0042(8) -0.0006(8) -0.0043(9)
C24 0.122(3) 0.0410(14) 0.0463(13) -0.0123(10) 0.0014(14) 0.0086(14)
C25 0.0684(14) 0.0472(12) 0.0231(9) 0.0019(8) -0.0002(9) -0.0160(11)

loop_
_atom_type_symbol
_atom_type_description
_atom_type_scat_dispersion_real
_atom_type_scat_dispersion_imag
_atom_type_scat_source
C C 0.0181 0.0091 'International Tables Vol C Tables 4.2.6.8 and 6.1.1.4'
H H 0.0000 0.0000 'International Tables Vol C Tables 4.2.6.8 and 6.1.1.4'
O O 0.0492 0.0322 'International Tables Vol C Tables 4.2.6.8 and 6.1.1.4'
Cl Cl 0.3639 0.7018 'International Tables Vol C Tables 4.2.6.8 and 6.1.1.4'

loop_
_geom_angle_atom_site_label_1
_geom_angle_atom_site_label_2
_geom_angle_atom_site_label_3
_geom_angle
C1 O1 C9 110.17(13)
C1 O2 C2 109.14(12)
C4 O3 C5 111.80(14)
C17 O4 C3 116.61(14)
C4 O6 C24 112.2(2)
O2 C1 O1 110.96(13)
O2 C1 C11 109.46(14)
O1 C1 C11 108.62(15)
O2 C2 C3 111.61(14)
O2 C2 C10 107.61(13)
C3 C2 C10 107.51(14)
O4 C3 C2 109.85(15)
O4 C3 C4 109.76(14)
C2 C3 C4 110.59(15)
O6 C4 O3 111.87(16)
O6 C4 C3 107.96(17)
O3 C4 C3 110.54(15)
O3 C5 C10 109.33(14)
O3 C5 C6 110.34(14)
C10 C5 C6 110.08(15)
C5 C6 C7 109.13(15)
O7 C7 C6 108.94(16)
O7 C7 C8 109.43(17)
C6 C7 C8 114.34(16)
O8 C8 C25 107.30(16)
O8 C8 C9 106.69(15)
C25 C8 C9 115.21(16)
O8 C8 C7 107.81(16)
C25 C8 C7 112.66(17)
C9 C8 C7 106.81(15)
O1 C9 C10 107.24(13)
O1 C9 C8 110.84(14)
C10 C9 C8 113.90(14)
O9 C10 C5 108.31(14)
O9 C10 C9 111.07(13)
C5 C10 C9 111.12(14)
O9 C10 C2 108.60(13)
C5 C10 C2 110.00(14)
C9 C10 C2 107.72(14)
C16 C11 C12 119.4(2)
C16 C11 C1 119.73(18)
C12 C11 C1 120.89(18)
C11 C12 C13 119.7(2)
C14 C13 C12 120.4(3)
C15 C14 C13 120.3(2)
C14 C15 C16 119.4(2)
C11 C16 C15 120.8(2)
O5 C17 O4 123.96(18)
O5 C17 C18 124.06(18)
O4 C17 C18 111.98(17)
C23 C18 C19 120.54(19)
C23 C18 C17 122.12(17)
C19 C18 C17 117.25(19)
C20 C19 C18 119.6(2)
C21 C20 C19 119.8(2)
C20 C21 C22 120.6(2)
C21 C22 C23 120.2(2)
C18 C23 C22 119.2(2)

loop_
_geom_bond_atom_site_label_1
_geom_bond_atom_site_label_2
_geom_bond_distance
O1 C1 1.433(2)
O1 C9 1.437(2)
O2 C1 1.426(2)
O2 C2 1.432(2)
O3 C4 1.430(2)
O3 C5 1.434(2)
O4 C17 1.337(2)
O4 C3 1.440(2)
O5 C17 1.189(3)
O6 C4 1.393(3)
O6 C24 1.437(3)
O7 C7 1.433(2)
O8 C8 1.439(2)
O9 C10 1.4262(19)
C1 C11 1.494(3)
C2 C3 1.510(2)
C2 C10 1.531(2)
C3 C4 1.533(3)
C5 C10 1.508(2)
C5 C6 1.516(2)
C6 C7 1.536(3)
C7 C8 1.548(3)
C8 C25 1.516(3)
C8 C9 1.538(2)
C9 C10 1.525(2)
C11 C16 1.375(3)
C11 C12 1.378(3)
C12 C13 1.383(3)
C13 C14 1.373(4)
C14 C15 1.366(4)
C15 C16 1.386(3)
C17 C18 1.495(3)
C18 C23 1.382(3)
C18 C19 1.389(3)
C19 C20 1.387(3)
C20 C21 1.375(4)
C21 C22 1.378(4)
C22 C23 1.389(3)

loop_
_geom_hbond_atom_site_label_D
_geom_hbond_atom_site_label_H
_geom_hbond_atom_site_label_A
_geom_hbond_distance_DH
_geom_hbond_distance_HA
_geom_hbond_distance_DA
_geom_hbond_angle_DHA
_geom_hbond_site_symmetry_A
O7 H7O O8 0.84 2.08 2.793(2) 142.7 3_656
O8 H8O O9 0.84 2.37 3.213(2) 177.1 1_655
O9 H9O O1 0.84 2.42 2.8041(17) 108.8 .
O9 H9O O2 0.84 2.49 2.7719(17) 100.4 .

loop_
_geom_torsion_atom_site_label_1
_geom_torsion_atom_site_label_2
_geom_torsion_atom_site_label_3
_geom_torsion_atom_site_label_4
_geom_torsion
C2 O2 C1 O1 -63.69(17)
C2 O2 C1 C11 176.44(14)
C9 O1 C1 O2 63.32(17)
C9 O1 C1 C11 -176.31(13)
C1 O2 C2 C3 179.72(13)
C1 O2 C2 C10 61.99(16)
C17 O4 C3 C2 -129.80(17)
C17 O4 C3 C4 108.40(19)
O2 C2 C3 O4 65.80(18)
C10 C2 C3 O4 -176.41(14)
O2 C2 C3 C4 -172.89(14)
C10 C2 C3 C4 -55.11(18)
C24 O6 C4 O3 64.1(2)
C24 O6 C4 C3 -174.02(17)
C5 O3 C4 O6 60.6(2)
C5 O3 C4 C3 -59.8(2)
O4 C3 C4 O6 55.42(19)
C2 C3 C4 O6 -65.94(18)
O4 C3 C4 O3 178.09(14)
C2 C3 C4 O3 56.7(2)
C4 O3 C5 C10 62.11(18)
C4 O3 C5 C6 -176.69(16)
O3 C5 C6 C7 -179.07(16)
C10 C5 C6 C7 -58.3(2)
C5 C6 C7 O7 -179.01(17)
C5 C6 C7 C8 58.2(2)
O7 C7 C8 O8 69.6(2)
C6 C7 C8 O8 -167.94(16)
O7 C7 C8 C25 -48.6(2)
C6 C7 C8 C25 73.9(2)
O7 C7 C8 C9 -176.10(16)
C6 C7 C8 C9 -53.6(2)
C1 O1 C9 C10 -60.53(16)
C1 O1 C9 C8 174.59(14)
O8 C8 C9 O1 -71.63(19)
C25 C8 C9 O1 47.3(2)
C7 C8 C9 O1 173.27(15)
O8 C8 C9 C10 167.34(15)
C25 C8 C9 C10 -73.7(2)
C7 C8 C9 C10 52.2(2)
O3 C5 C10 O9 57.53(17)
C6 C5 C10 O9 -63.83(17)
O3 C5 C10 C9 179.79(13)
C6 C5 C10 C9 58.43(19)
O3 C5 C10 C2 -61.02(17)
C6 C5 C10 C2 177.62(14)
O1 C9 C10 O9 -59.36(17)
C8 C9 C10 O9 63.65(19)
O1 C9 C10 C5 179.99(13)
C8 C9 C10 C5 -57.0(2)
O1 C9 C10 C2 59.45(17)
C8 C9 C10 C2 -177.54(15)
O2 C2 C10 O9 59.73(17)
C3 C2 C10 O9 -60.62(17)
O2 C2 C10 C5 178.11(13)
C3 C2 C10 C5 57.75(18)
O2 C2 C10 C9 -60.65(17)
C3 C2 C10 C9 179.00(14)
O2 C1 C11 C16 -116.0(2)
O1 C1 C11 C16 122.7(2)
O2 C1 C11 C12 63.4(2)
O1 C1 C11 C12 -57.9(2)
C16 C11 C12 C13 -0.3(4)
C1 C11 C12 C13 -179.7(2)
C11 C12 C13 C14 0.0(4)
C12 C13 C14 C15 0.8(5)
C13 C14 C15 C16 -1.4(4)
C12 C11 C16 C15 -0.2(4)
C1 C11 C16 C15 179.1(2)
C14 C15 C16 C11 1.1(4)
C3 O4 C17 O5 1.1(3)
C3 O4 C17 C18 -178.58(16)
O5 C17 C18 C23 -178.3(2)
O4 C17 C18 C23 1.4(3)
O5 C17 C18 C19 -1.8(3)
O4 C17 C18 C19 177.88(18)
C23 C18 C19 C20 1.1(3)
C17 C18 C19 C20 -175.4(2)
C18 C19 C20 C21 0.2(4)
C19 C20 C21 C22 -1.4(4)
C20 C21 C22 C23 1.2(4)
C19 C18 C23 C22 -1.2(3)
C17 C18 C23 C22 175.1(2)
C21 C22 C23 C18 0.1(3)
